data_4033986
loop_
_publ_author_name
'Inuki, Shinsuke'
'Sato, Keisuke'
'Zui, Naoto'
'Yamaguchi, Ryosuke'
'Matsumaru, Takanori'
'Fujimoto, Yukari'

_publ_section_title
;
 Synthetic Studies on FNC-RED and Its Analogues Containing an All
 <i>syn</i>-Cyclopentanetetrol Moiety.
;
_journal_issue 19
_journal_name_full 'The Journal of organic chemistry'
_journal_page_first 12680
_journal_page_last 12685
_journal_paper_doi 10.1021/acs.joc.9b02101
_journal_volume 84
_journal_year 2019
_chemical_formula_moiety 'C21 H24 Br N O6'
_chemical_formula_sum 'C21 H24 Br N O6'
_chemical_formula_weight 466.32
_space_group_crystal_system triclinic
_space_group_IT_number 2
_space_group_name_Hall '-P 1'
_space_group_name_H-M_alt 'P -1'
_atom_sites_solution_hydrogens geom
_audit_creation_date 2018-10-17
_audit_creation_method
;
Olex2 1.2
(compiled 2018.05.29 svn.r3508 for OlexSys, GUI svn.r5506)
;
_audit_update_record
;
2019-07-11 # Formatted by publCIF

;
_cell_angle_alpha 79.060(2)
_cell_angle_beta 83.239(2)
_cell_angle_gamma 75.759(2)
_cell_formula_units_Z 2
_cell_length_a 8.6904(5)
_cell_length_b 10.4377(6)
_cell_length_c 11.8142(7)
_cell_measurement_reflns_used 9632
_cell_measurement_temperature 300.15
_cell_measurement_theta_max 25.0539
_cell_measurement_theta_min 2.4634
_cell_volume 1016.99(10)
_computing_cell_refinement 'SAINT V8.37A (Bruker AXS Inc., 2015)'
_computing_data_reduction 'SAINT V8.37A (Bruker AXS Inc., 2015)'
_computing_molecular_graphics 'Olex2 (Dolomanov et al., 2009)'
_computing_publication_material 'Olex2 (Dolomanov et al., 2009)'
_computing_structure_refinement 'ShelXL (Sheldrick, 2015)'
_computing_structure_solution 'SHELXT 2014/5 (Sheldrick, 2014)'
_diffrn_ambient_temperature 300.15
_diffrn_detector_area_resol_mean 7.4074
_diffrn_measured_fraction_theta_full 0.981
_diffrn_measured_fraction_theta_max 0.981
_diffrn_measurement_device_type 'CMOS area detector'
_diffrn_measurement_method '\w and \f scans'
_diffrn_radiation_monochromator graphite
_diffrn_radiation_type MoK\a
_diffrn_radiation_wavelength 0.71073
_diffrn_reflns_av_R_equivalents 0.0239
_diffrn_reflns_av_unetI/netI 0.0338
_diffrn_reflns_Laue_measured_fraction_full 0.981
_diffrn_reflns_Laue_measured_fraction_max 0.981
_diffrn_reflns_limit_h_max 9
_diffrn_reflns_limit_h_min -10
_diffrn_reflns_limit_k_max 12
_diffrn_reflns_limit_k_min -12
_diffrn_reflns_limit_l_max 12
_diffrn_reflns_limit_l_min -14
_diffrn_reflns_number 9586
_diffrn_reflns_point_group_measured_fraction_full 0.981
_diffrn_reflns_point_group_measured_fraction_max 0.981
_diffrn_reflns_theta_full 25.081
_diffrn_reflns_theta_max 25.081
_diffrn_reflns_theta_min 2.425
_diffrn_source 'sealed tube'
_exptl_absorpt_coefficient_mu 2.059
_exptl_absorpt_correction_T_max 0.71
_exptl_absorpt_correction_T_min 0.36
_exptl_absorpt_correction_type multi-scan
_exptl_absorpt_process_details 'SADABS V2014/5 (Bruker AXS Inc.)'
_exptl_crystal_colour colourless
_exptl_crystal_colour_primary colourless
_exptl_crystal_density_diffrn 1.523
_exptl_crystal_density_method 'not measured'
_exptl_crystal_description prism
_exptl_crystal_F_000 480
_exptl_crystal_size_max 0.829
_exptl_crystal_size_mid 0.393
_exptl_crystal_size_min 0.177
_refine_diff_density_max 0.551
_refine_diff_density_min -0.416
_refine_diff_density_rms 0.073
_refine_ls_extinction_method none
_refine_ls_goodness_of_fit_ref 1.138
_refine_ls_hydrogen_treatment constr
_refine_ls_matrix_type full
_refine_ls_number_parameters 267
_refine_ls_number_reflns 3552
_refine_ls_number_restraints 0
_refine_ls_restrained_S_all 1.138
_refine_ls_R_factor_all 0.0339
_refine_ls_R_factor_gt 0.0315
_refine_ls_shift/su_max 0.001
_refine_ls_shift/su_mean 0.000
_refine_ls_structure_factor_coef Fsqd
_refine_ls_weighting_details 'w=1/[\s^2^(Fo^2^)+(0.0344P)^2^+0.8276P] where P=(Fo^2^+2Fc^2^)/3'
_refine_ls_weighting_scheme calc
_refine_ls_wR_factor_gt 0.0842
_refine_ls_wR_factor_ref 0.0880
_reflns_Friedel_coverage 0.000
_reflns_number_gt 3368
_reflns_number_total 3552
_reflns_threshold_expression 'I > 2\s(I)'
_cod_data_source_file jo9b02101_si_002.cif
_cod_data_source_block 170106107e142b
_cod_database_code 4033986
_publcif_datablock.id {c382163d-9312-487a-a0b2-78af2cfba727}

_shelx_shelxl_version_number 2018/3
_shelx_space_group_comment
;
The symmetry employed for this shelxl refinement is uniquely defined
by the following loop, which should always be used as a source of
symmetry information in preference to the above space-group names.
They are only intended as comments.
;
_shelx_estimated_absorpt_t_max 0.712
_shelx_estimated_absorpt_t_min 0.280
_olex2_refinement_description
;
1. Fixed Uiso
 At 1.2 times of:
  All C(H) groups, All C(H,H) groups
 At 1.5 times of:
  All C(H,H,H) groups, All O(H) groups
2.a Ternary CH refined with riding coordinates:
 C11(H11), C10(H10), C7(H7), C9(H9), C8(H8)
2.b Secondary CH2 refined with riding coordinates:
 C15(H15A,H15B)
2.c Aromatic/amide H refined with riding coordinates:
 C5(H5), C17(H17), C21(H21), C18(H18), C19(H19), C20(H20)
2.d Idealised Me refined as rotating group:
 C6(H6A,H6B,H6C), C13(H13A,H13B,H13C), C14(H14A,H14B,H14C)
2.e Idealised tetrahedral OH refined as rotating group:
 O4(H4), O3(H3)
;
_olex2_submission_special_instructions 'No special instructions were received'

loop_
_space_group_symop_operation_xyz
'x, y, z'
'-x, -y, -z'

loop_
_atom_site_label
_atom_site_type_symbol
_atom_site_fract_x
_atom_site_fract_y
_atom_site_fract_z
_atom_site_U_iso_or_equiv
_atom_site_adp_type
_atom_site_occupancy
_atom_site_site_symmetry_order
_atom_site_calc_flag
_atom_site_refinement_flags_posn
Br1 Br 1.10453(3) 0.47279(2) 0.14197(2) 0.03979(11) Uani 1 1 d .
O1 O 1.0440(2) 0.77228(19) 0.05278(16) 0.0407(4) Uani 1 1 d .
O2 O 0.7722(2) 0.44611(17) 0.26418(16) 0.0422(5) Uani 1 1 d .
O6 O 0.0716(2) 0.7051(2) 0.33245(17) 0.0490(5) Uani 1 1 d .
O5 O 0.1591(2) 0.7931(2) 0.46644(18) 0.0511(5) Uani 1 1 d .
O4 O 0.3013(2) 0.7923(2) 0.18292(18) 0.0521(5) Uani 1 1 d .
H4 H 0.225449 0.797657 0.145627 0.078 Uiso 1 1 calc GR
N1 N 0.7830(2) 0.8329(2) 0.11679(19) 0.0348(5) Uani 1 1 d .
O3 O 0.4301(4) 0.8526(3) 0.3855(2) 0.0776(8) Uani 1 1 d .
H3 H 0.357972 0.888075 0.342939 0.116 Uiso 1 1 calc GR
C11 C 0.3476(3) 0.6607(3) 0.2439(2) 0.0347(5) Uani 1 1 d .
H11 H 0.362623 0.594677 0.192232 0.042 Uiso 1 1 calc R
C3 C 0.7793(3) 0.5729(2) 0.21310(19) 0.0281(5) Uani 1 1 d .
C1 C 0.9236(3) 0.7379(2) 0.1039(2) 0.0301(5) Uani 1 1 d .
C4 C 0.6432(3) 0.6766(2) 0.2310(2) 0.0304(5) Uani 1 1 d .
C10 C 0.2292(3) 0.6313(3) 0.3478(2) 0.0358(6) Uani 1 1 d .
H10 H 0.232978 0.535095 0.366502 0.043 Uiso 1 1 calc R
C2 C 0.9139(3) 0.6038(2) 0.1530(2) 0.0303(5) Uani 1 1 d .
C5 C 0.6506(3) 0.8029(3) 0.1800(2) 0.0369(6) Uani 1 1 d .
H5 H 0.561615 0.872207 0.188411 0.044 Uiso 1 1 calc R
C7 C 0.4985(3) 0.6450(3) 0.3040(2) 0.0338(5) Uani 1 1 d .
H7 H 0.529639 0.549334 0.336038 0.041 Uiso 1 1 calc R
C16 C 0.6555(3) 0.2905(2) 0.1964(2) 0.0367(6) Uani 1 1 d .
C9 C 0.2808(3) 0.6795(3) 0.4489(2) 0.0371(6) Uani 1 1 d .
H9 H 0.289005 0.610219 0.518095 0.045 Uiso 1 1 calc R
C17 C 0.6055(4) 0.2138(3) 0.2953(2) 0.0433(6) Uani 1 1 d .
H17 H 0.661529 0.196829 0.361011 0.052 Uiso 1 1 calc R
C8 C 0.4429(3) 0.7153(3) 0.4089(2) 0.0468(7) Uani 1 1 d .
H8 H 0.516656 0.675267 0.469412 0.056 Uiso 1 1 calc R
C15 C 0.8023(4) 0.3429(3) 0.1927(3) 0.0510(8) Uani 1 1 d .
H15A H 0.889692 0.270280 0.220602 0.061 Uiso 1 1 calc R
H15B H 0.831890 0.379549 0.113651 0.061 Uiso 1 1 calc R
C12 C 0.0173(3) 0.7782(3) 0.4252(3) 0.0509(7) Uani 1 1 d .
C21 C 0.5725(4) 0.3132(3) 0.0996(3) 0.0559(8) Uani 1 1 d .
H21 H 0.604630 0.365229 0.032207 0.067 Uiso 1 1 calc R
C6 C 0.7810(4) 0.9716(3) 0.0621(3) 0.0587(9) Uani 1 1 d .
H6A H 0.675301 1.026102 0.071274 0.088 Uiso 1 1 calc GR
H6B H 0.813195 0.974464 -0.018758 0.088 Uiso 1 1 calc GR
H6C H 0.853147 1.005216 0.097875 0.088 Uiso 1 1 calc GR
C18 C 0.4737(4) 0.1616(3) 0.2986(3) 0.0612(9) Uani 1 1 d .
H18 H 0.439483 0.111302 0.366194 0.073 Uiso 1 1 calc R
C19 C 0.3932(4) 0.1852(4) 0.1999(5) 0.0740(12) Uani 1 1 d .
H19 H 0.304627 0.149865 0.200773 0.089 Uiso 1 1 calc R
C20 C 0.4428(4) 0.2596(4) 0.1017(4) 0.0716(11) Uani 1 1 d .
H20 H 0.388491 0.274474 0.035358 0.086 Uiso 1 1 calc R
C13 C -0.0733(5) 0.6996(6) 0.5177(4) 0.0914(15) Uani 1 1 d .
H13A H -0.167901 0.691157 0.487971 0.137 Uiso 1 1 calc GR
H13B H -0.102189 0.745328 0.583019 0.137 Uiso 1 1 calc GR
H13C H -0.007784 0.611998 0.541206 0.137 Uiso 1 1 calc GR
C14 C -0.0772(6) 0.9140(5) 0.3781(5) 0.0994(17) Uani 1 1 d .
H14A H -0.013519 0.957454 0.318269 0.149 Uiso 1 1 calc GR
H14B H -0.108393 0.966477 0.438956 0.149 Uiso 1 1 calc GR
H14C H -0.170433 0.905251 0.346756 0.149 Uiso 1 1 calc GR

loop_
_atom_site_aniso_label
_atom_site_aniso_U_11
_atom_site_aniso_U_22
_atom_site_aniso_U_33
_atom_site_aniso_U_23
_atom_site_aniso_U_13
_atom_site_aniso_U_12
Br1 0.03057(15) 0.03870(17) 0.04844(19) -0.01084(12) 0.00101(11) -0.00395(11)
O1 0.0327(9) 0.0436(10) 0.0450(11) -0.0030(8) 0.0081(8) -0.0157(8)
O2 0.0601(12) 0.0291(9) 0.0378(10) -0.0065(7) 0.0114(9) -0.0174(8)
O6 0.0299(9) 0.0796(15) 0.0441(11) -0.0257(10) 0.0010(8) -0.0151(9)
O5 0.0430(11) 0.0592(13) 0.0546(12) -0.0273(10) -0.0084(9) -0.0023(9)
O4 0.0380(11) 0.0690(14) 0.0451(12) 0.0148(10) -0.0080(9) -0.0203(10)
N1 0.0327(11) 0.0297(11) 0.0389(12) 0.0003(9) 0.0069(9) -0.0102(9)
O3 0.105(2) 0.0739(16) 0.0731(18) -0.0411(14) 0.0391(15) -0.0566(16)
C11 0.0349(13) 0.0415(14) 0.0327(13) -0.0101(10) 0.0045(10) -0.0182(11)
C3 0.0347(12) 0.0282(11) 0.0242(11) -0.0061(9) -0.0024(9) -0.0113(10)
C1 0.0286(12) 0.0326(12) 0.0305(12) -0.0063(10) -0.0005(9) -0.0096(10)
C4 0.0282(11) 0.0365(13) 0.0278(12) -0.0049(10) 0.0013(9) -0.0119(10)
C10 0.0331(13) 0.0414(14) 0.0354(14) -0.0078(11) 0.0064(10) -0.0163(11)
C2 0.0274(11) 0.0335(12) 0.0308(12) -0.0074(10) -0.0018(9) -0.0072(10)
C5 0.0290(12) 0.0359(13) 0.0406(14) -0.0005(11) 0.0044(10) -0.0055(10)
C7 0.0307(12) 0.0357(13) 0.0340(13) 0.0000(10) 0.0014(10) -0.0118(10)
C16 0.0441(14) 0.0230(11) 0.0416(14) -0.0092(10) 0.0065(11) -0.0065(10)
C9 0.0329(13) 0.0472(15) 0.0285(13) -0.0024(11) 0.0020(10) -0.0089(11)
C17 0.0533(16) 0.0392(14) 0.0401(15) -0.0076(11) 0.0001(12) -0.0167(13)
C8 0.0420(15) 0.073(2) 0.0334(14) -0.0145(13) 0.0025(11) -0.0268(14)
C15 0.0537(17) 0.0375(15) 0.068(2) -0.0262(14) 0.0198(15) -0.0198(13)
C12 0.0361(14) 0.069(2) 0.0495(17) -0.0244(15) -0.0047(12) -0.0030(14)
C21 0.064(2) 0.0499(17) 0.0427(17) -0.0101(13) -0.0036(14) 0.0101(15)
C6 0.0554(18) 0.0340(15) 0.075(2) 0.0058(14) 0.0189(16) -0.0102(14)
C18 0.061(2) 0.0524(19) 0.074(2) -0.0126(16) 0.0179(18) -0.0295(16)
C19 0.0363(17) 0.076(3) 0.124(4) -0.055(3) -0.002(2) -0.0110(17)
C20 0.054(2) 0.086(3) 0.072(3) -0.039(2) -0.0252(19) 0.018(2)
C13 0.048(2) 0.165(5) 0.060(2) -0.017(3) 0.0227(17) -0.035(3)
C14 0.088(3) 0.087(3) 0.118(4) -0.039(3) -0.050(3) 0.028(3)

loop_
_atom_type_symbol
_atom_type_description
_atom_type_scat_dispersion_real
_atom_type_scat_dispersion_imag
_atom_type_scat_source
C C 0.0033 0.0016 'International Tables Vol C Tables 4.2.6.8 and 6.1.1.4'
H H 0.0000 0.0000 'International Tables Vol C Tables 4.2.6.8 and 6.1.1.4'
Br Br -0.2901 2.4595 'International Tables Vol C Tables 4.2.6.8 and 6.1.1.4'
N N 0.0061 0.0033 'International Tables Vol C Tables 4.2.6.8 and 6.1.1.4'
O O 0.0106 0.0060 'International Tables Vol C Tables 4.2.6.8 and 6.1.1.4'

loop_
_geom_angle_atom_site_label_1
_geom_angle_atom_site_label_2
_geom_angle_atom_site_label_3
_geom_angle
C3 O2 C15 118.7(2)
C10 O6 C12 109.1(2)
C9 O5 C12 107.7(2)
C11 O4 H4 109.5
C1 N1 C6 117.4(2)
C5 N1 C1 122.8(2)
C5 N1 C6 119.8(2)
C8 O3 H3 109.5
O4 C11 H11 111.0
O4 C11 C10 112.1(2)
O4 C11 C7 110.2(2)
C10 C11 H11 111.0
C7 C11 H11 111.0
C7 C11 C10 101.3(2)
O2 C3 C4 117.1(2)
O2 C3 C2 122.8(2)
C2 C3 C4 120.0(2)
O1 C1 N1 120.2(2)
O1 C1 C2 125.5(2)
N1 C1 C2 114.3(2)
C3 C4 C7 120.5(2)
C5 C4 C3 117.0(2)
C5 C4 C7 122.5(2)
O6 C10 C11 113.7(2)
O6 C10 H10 110.5
O6 C10 C9 105.4(2)
C11 C10 H10 110.5
C9 C10 C11 106.2(2)
C9 C10 H10 110.5
C3 C2 Br1 121.51(18)
C3 C2 C1 122.8(2)
C1 C2 Br1 115.49(17)
N1 C5 H5 118.6
C4 C5 N1 122.9(2)
C4 C5 H5 118.6
C11 C7 H7 105.1
C11 C7 C8 104.8(2)
C4 C7 C11 118.1(2)
C4 C7 H7 105.1
C4 C7 C8 117.2(2)
C8 C7 H7 105.1
C17 C16 C15 120.5(3)
C21 C16 C17 118.8(3)
C21 C16 C15 120.7(3)
O5 C9 C10 103.9(2)
O5 C9 H9 111.1
O5 C9 C8 112.4(2)
C10 C9 H9 111.1
C10 C9 C8 106.8(2)
C8 C9 H9 111.1
C16 C17 H17 119.5
C16 C17 C18 121.0(3)
C18 C17 H17 119.5
O3 C8 C7 114.3(2)
O3 C8 C9 112.2(3)
O3 C8 H8 109.1
C7 C8 C9 102.9(2)
C7 C8 H8 109.1
C9 C8 H8 109.1
O2 C15 C16 109.6(2)
O2 C15 H15A 109.8
O2 C15 H15B 109.8
C16 C15 H15A 109.8
C16 C15 H15B 109.8
H15A C15 H15B 108.2
O6 C12 O5 104.8(2)
O6 C12 C13 109.5(3)
O6 C12 C14 108.6(3)
O5 C12 C13 111.1(3)
O5 C12 C14 108.5(3)
C14 C12 C13 113.8(4)
C16 C21 H21 119.7
C20 C21 C16 120.5(3)
C20 C21 H21 119.7
N1 C6 H6A 109.5
N1 C6 H6B 109.5
N1 C6 H6C 109.5
H6A C6 H6B 109.5
H6A C6 H6C 109.5
H6B C6 H6C 109.5
C17 C18 H18 120.5
C17 C18 C19 119.1(3)
C19 C18 H18 120.5
C18 C19 H19 119.9
C20 C19 C18 120.3(3)
C20 C19 H19 119.9
C21 C20 H20 119.8
C19 C20 C21 120.4(3)
C19 C20 H20 119.8
C12 C13 H13A 109.5
C12 C13 H13B 109.5
C12 C13 H13C 109.5
H13A C13 H13B 109.5
H13A C13 H13C 109.5
H13B C13 H13C 109.5
C12 C14 H14A 109.5
C12 C14 H14B 109.5
C12 C14 H14C 109.5
H14A C14 H14B 109.5
H14A C14 H14C 109.5
H14B C14 H14C 109.5

loop_
_geom_bond_atom_site_label_1
_geom_bond_atom_site_label_2
_geom_bond_distance
Br1 C2 1.880(2)
O1 C1 1.242(3)
O2 C3 1.360(3)
O2 C15 1.448(3)
O6 C10 1.410(3)
O6 C12 1.423(3)
O5 C9 1.411(3)
O5 C12 1.429(4)
O4 H4 0.8200
O4 C11 1.410(3)
N1 C1 1.385(3)
N1 C5 1.366(3)
N1 C6 1.466(3)
O3 H3 0.8200
O3 C8 1.386(4)
C11 H11 0.9800
C11 C10 1.541(3)
C11 C7 1.523(4)
C3 C4 1.419(3)
C3 C2 1.371(3)
C1 C2 1.428(3)
C4 C5 1.355(4)
C4 C7 1.509(3)
C10 H10 0.9800
C10 C9 1.531(4)
C5 H5 0.9300
C7 H7 0.9800
C7 C8 1.529(4)
C16 C17 1.376(4)
C16 C15 1.499(4)
C16 C21 1.375(4)
C9 H9 0.9800
C9 C8 1.544(4)
C17 H17 0.9300
C17 C18 1.377(4)
C8 H8 0.9800
C15 H15A 0.9700
C15 H15B 0.9700
C12 C13 1.505(5)
C12 C14 1.492(5)
C21 H21 0.9300
C21 C20 1.372(6)
C6 H6A 0.9600
C6 H6B 0.9600
C6 H6C 0.9600
C18 H18 0.9300
C18 C19 1.381(6)
C19 H19 0.9300
C19 C20 1.357(6)
C20 H20 0.9300
C13 H13A 0.9600
C13 H13B 0.9600
C13 H13C 0.9600
C14 H14A 0.9600
C14 H14B 0.9600
C14 H14C 0.9600

loop_
_publcif_info_datablock.id
_publcif_info_datablock.publ_exptl
_publcif_info_datablock.publ_geom
_publcif_info_datablock.structure
{c382163d-9312-487a-a0b2-78af2cfba727} y y y

loop_
_publcif_info_cif.paper_type
E
